data_1515000
loop_
_publ_author_name
'Meisner, Jeffrey S.'
'Sedbrook, Danielle F.'
'Krikorian, Markrete'
'Chen, Jun'
'Sattler, Aaron'
'Carnes, Matthew E.'
'Murray, Christopher B.'
'Steigerwald, Michael'
'Nuckolls, Colin'

_publ_section_title
;
 Functionalizing molecular wires: a tunable class of
 \a,\w-diphenyl-\m,\n-dicyano-oligoenes
;
_journal_issue 4
_journal_name_full 'Chemical Science'
_journal_page_first 1007
_journal_paper_doi 10.1039/c2sc00770c
_journal_volume 3
_journal_year 2012
_chemical_formula_sum 'C20 H14 N2'
_chemical_formula_weight 282.33
_chemical_name_systematic
;

?

;
_space_group_IT_number 14
_symmetry_cell_setting monoclinic
_symmetry_space_group_name_Hall '-P 2yn'
_symmetry_space_group_name_H-M 'P 1 21/n 1'
_atom_sites_solution_hydrogens geom
_atom_sites_solution_primary direct
_atom_sites_solution_secondary difmap
_audit_creation_method SHELXL-97
_cell_angle_alpha 90.00
_cell_angle_beta 104.177(2)
_cell_angle_gamma 90.00
_cell_formula_units_Z 2
_cell_length_a 10.7874(15)
_cell_length_b 6.1038(8)
_cell_length_c 11.5494(16)
_cell_measurement_reflns_used 8716
_cell_measurement_temperature 123(2)
_cell_measurement_theta_max 32.49
_cell_measurement_theta_min 2.32
_cell_volume 737.30(17)
_computing_cell_refinement 'Bruker SMART'
_computing_data_collection 'Bruker SMART'
_computing_data_reduction 'Bruker SAINT'
_computing_molecular_graphics 'Bruker SHELXTL'
_computing_publication_material 'Bruker SHELXTL'
_computing_structure_refinement 'SHELXL-97 (Sheldrick, 1997)'
_computing_structure_solution 'SHELXS-97 (Sheldrick, 1990)'
_diffrn_ambient_temperature 123(2)
_diffrn_measured_fraction_theta_full 0.958
_diffrn_measured_fraction_theta_max 0.958
_diffrn_measurement_device_type 'CCD area detector'
_diffrn_measurement_method 'phi and omega scans'
_diffrn_radiation_monochromator graphite
_diffrn_radiation_source 'fine-focus sealed tube'
_diffrn_radiation_type MoK\a
_diffrn_radiation_wavelength 0.71073
_diffrn_reflns_av_R_equivalents 0.0188
_diffrn_reflns_av_sigmaI/netI 0.0136
_diffrn_reflns_limit_h_max 16
_diffrn_reflns_limit_h_min -16
_diffrn_reflns_limit_k_max 9
_diffrn_reflns_limit_k_min -9
_diffrn_reflns_limit_l_max 17
_diffrn_reflns_limit_l_min -17
_diffrn_reflns_number 12221
_diffrn_reflns_theta_full 32.66
_diffrn_reflns_theta_max 32.66
_diffrn_reflns_theta_min 2.32
_exptl_absorpt_coefficient_mu 0.075
_exptl_absorpt_correction_T_max 0.9777
_exptl_absorpt_correction_T_min 0.9705
_exptl_absorpt_correction_type empirical
_exptl_absorpt_process_details SADABS
_exptl_crystal_colour COLORLESS
_exptl_crystal_density_diffrn 1.272
_exptl_crystal_density_method 'not measured'
_exptl_crystal_description BLOCK
_exptl_crystal_F_000 296
_exptl_crystal_size_max 0.40
_exptl_crystal_size_mid 0.30
_exptl_crystal_size_min 0.30
_refine_diff_density_max 0.470
_refine_diff_density_min -0.174
_refine_diff_density_rms 0.050
_refine_ls_extinction_method none
_refine_ls_goodness_of_fit_ref 1.062
_refine_ls_hydrogen_treatment constr
_refine_ls_matrix_type full
_refine_ls_number_parameters 100
_refine_ls_number_reflns 2590
_refine_ls_number_restraints 0
_refine_ls_restrained_S_all 1.062
_refine_ls_R_factor_all 0.0441
_refine_ls_R_factor_gt 0.0409
_refine_ls_shift/su_max 0.000
_refine_ls_shift/su_mean 0.000
_refine_ls_structure_factor_coef Fsqd
_refine_ls_weighting_details 'calc w=1/[\s^2^(Fo^2^)+(0.0785P)^2^+0.1030P] where P=(Fo^2^+2Fc^2^)/3'
_refine_ls_weighting_scheme calc
_refine_ls_wR_factor_gt 0.1187
_refine_ls_wR_factor_ref 0.1224
_reflns_number_gt 2341
_reflns_number_total 2590
_reflns_threshold_expression >2sigma(I)
_cod_data_source_file c2sc00770c.txt
_cod_data_source_block DPDC3
_cod_depositor_comments
;
The following automatic conversions were performed:

'_symmetry_cell_setting' value 'Monoclinic' changed to 'monoclinic'
according to
/usr/data/users/saulius/automatic-downloads/retrospective/RSC/lib/dictionaries/cif_core.dic
dictionary named 'cif_core.dic' version 2.4.2 from
2011-04-26.

'_exptl_absorpt_correction_type' value 'EMPIRICAL'
changed to 'empirical' according to
/usr/data/users/saulius/automatic-downloads/retrospective/RSC/lib/dictionaries/cif_core.dic
dictionary named 'cif_core.dic' version 2.4.2 from
2011-04-26.

'_refine_ls_hydrogen_treatment' value 'CONSTR' changed
to 'constr' according to
/usr/data/users/saulius/automatic-downloads/retrospective/RSC/lib/dictionaries/cif_core.dic
dictionary named 'cif_core.dic' version 2.4.2 from 2011-04-26.

Automatic conversion script
Id: cif_fix_values 2281 2013-09-26 08:29:07Z andrius 
;
_cod_original_sg_symbol_H-M P2(1)/n
_cod_database_code 1515000

loop_
_symmetry_equiv_pos_as_xyz
'x, y, z'
'-x+1/2, y+1/2, -z+1/2'
'-x, -y, -z'
'x-1/2, -y-1/2, z-1/2'

loop_
_atom_site_label
_atom_site_type_symbol
_atom_site_fract_x
_atom_site_fract_y
_atom_site_fract_z
_atom_site_U_iso_or_equiv
_atom_site_adp_type
_atom_site_occupancy
_atom_site_symmetry_multiplicity
_atom_site_calc_flag
_atom_site_refinement_flags
N N 0.30830(7) -0.45219(12) 0.45439(7) 0.02848(18) Uani 1 1 d .
C1 C 0.09155(7) -0.24053(12) 0.60767(6) 0.02042(16) Uani 1 1 d .
H1A H 0.1321 -0.3480 0.5701 0.025 Uiso 1 1 calc R
C2 C -0.02062(7) -0.29210(13) 0.64046(7) 0.02279(16) Uani 1 1 d .
H2A H -0.0566 -0.4342 0.6242 0.027 Uiso 1 1 calc R
C3 C -0.08089(7) -0.13869(14) 0.69670(7) 0.02406(17) Uani 1 1 d .
H3A H -0.1579 -0.1753 0.7183 0.029 Uiso 1 1 calc R
C4 C -0.02780(7) 0.06871(14) 0.72119(7) 0.02547(17) Uani 1 1 d .
H4A H -0.0676 0.1739 0.7608 0.031 Uiso 1 1 calc R
C5 C 0.08383(7) 0.12189(12) 0.68751(7) 0.02174(16) Uani 1 1 d .
H5A H 0.1191 0.2644 0.7040 0.026 Uiso 1 1 calc R
C6 C 0.14546(6) -0.03030(11) 0.62970(6) 0.01697(15) Uani 1 1 d .
C7 C 0.26165(6) 0.04333(11) 0.59840(6) 0.01756(15) Uani 1 1 d .
H7A H 0.2854 0.1899 0.6213 0.021 Uiso 1 1 calc R
C8 C 0.34199(6) -0.06042(11) 0.54226(6) 0.01676(15) Uani 1 1 d .
C9 C 0.45636(6) 0.04803(11) 0.52471(6) 0.01777(15) Uani 1 1 d .
H9A H 0.4704 0.1962 0.5497 0.021 Uiso 1 1 calc R
C10 C 0.32022(6) -0.27967(12) 0.49551(6) 0.01994(16) Uani 1 1 d .

loop_
_atom_site_aniso_label
_atom_site_aniso_U_11
_atom_site_aniso_U_22
_atom_site_aniso_U_33
_atom_site_aniso_U_23
_atom_site_aniso_U_13
_atom_site_aniso_U_12
N 0.0246(3) 0.0242(3) 0.0410(4) -0.0070(3) 0.0164(3) -0.0052(2)
C1 0.0175(3) 0.0215(3) 0.0240(3) -0.0018(2) 0.0085(2) -0.0025(2)
C2 0.0179(3) 0.0263(3) 0.0255(3) 0.0001(3) 0.0078(3) -0.0045(2)
C3 0.0175(3) 0.0343(4) 0.0221(3) 0.0013(3) 0.0081(2) -0.0010(3)
C4 0.0208(3) 0.0324(4) 0.0261(4) -0.0039(3) 0.0111(3) 0.0010(3)
C5 0.0199(3) 0.0231(3) 0.0238(3) -0.0038(2) 0.0082(2) -0.0005(2)
C6 0.0146(3) 0.0200(3) 0.0170(3) 0.0003(2) 0.0051(2) -0.0005(2)
C7 0.0155(3) 0.0180(3) 0.0198(3) 0.0000(2) 0.0056(2) -0.0015(2)
C8 0.0147(3) 0.0173(3) 0.0189(3) 0.0004(2) 0.0053(2) -0.0019(2)
C9 0.0151(3) 0.0183(3) 0.0208(3) 0.0003(2) 0.0062(2) -0.0026(2)
C10 0.0158(3) 0.0212(3) 0.0250(3) -0.0009(2) 0.0091(2) -0.0026(2)

loop_
_atom_type_symbol
_atom_type_description
_atom_type_scat_dispersion_real
_atom_type_scat_dispersion_imag
_atom_type_scat_source
C C 0.0033 0.0016 'International Tables Vol C Tables 4.2.6.8 and 6.1.1.4'
H H 0.0000 0.0000 'International Tables Vol C Tables 4.2.6.8 and 6.1.1.4'
N N 0.0061 0.0033 'International Tables Vol C Tables 4.2.6.8 and 6.1.1.4'

loop_
_geom_angle_atom_site_label_1
_geom_angle_atom_site_label_2
_geom_angle_atom_site_label_3
_geom_angle
_geom_angle_site_symmetry_1
C2 C1 C6 120.43(7) .
C3 C2 C1 120.89(7) .
C2 C3 C4 119.51(7) .
C3 C4 C5 119.82(7) .
C4 C5 C6 121.47(7) .
C5 C6 C1 117.86(6) .
C5 C6 C7 116.76(6) .
C1 C6 C7 125.38(6) .
C8 C7 C6 131.45(6) .
C7 C8 C10 123.16(6) .
C7 C8 C9 121.00(6) .
C10 C8 C9 115.83(6) .
C9 C9 C8 124.32(8) 3_656
N C10 C8 175.86(7) .

loop_
_geom_bond_atom_site_label_1
_geom_bond_atom_site_label_2
_geom_bond_distance
_geom_bond_site_symmetry_2
N C10 1.1494(10) .
C1 C2 1.3897(9) .
C1 C6 1.4061(10) .
C2 C3 1.3886(11) .
C3 C4 1.3897(12) .
C4 C5 1.3915(10) .
C5 C6 1.4029(10) .
C6 C7 1.4580(9) .
C7 C8 1.3593(9) .
C8 C10 1.4407(10) .
C8 C9 1.4573(9) .
C9 C9 1.3490(13) 3_656
